data_2228866
loop_
_publ_author_name
'Tabassum, Zishan'
'Sulaiman, Othman'
'Afzal, Mohd.'
'Hemamalini, Madhukar'
'Fun, Hoong-Kun'

_publ_section_title
;
 5-[(<i>E</i>)-(2-Hydroxybenzylidene)amino]-1<i>H</i>-1,3-benzimidazole-2(3<i>H</i>)-thione
;
_journal_coeditor_code RZ2535
_journal_issue 1
_journal_name_full 'Acta Crystallographica Section E'
_journal_page_first o144
_journal_page_last o145
_journal_paper_doi 10.1107/S160053681005172X
_journal_volume 67
_journal_year 2011
_chemical_formula_iupac 'C14 H11 N3 O S'
_chemical_formula_moiety 'C14 H11 N3 O S'
_chemical_formula_sum 'C14 H11 N3 O S'
_chemical_formula_weight 269.32
_chemical_name_systematic
;
5-[(<i>E</i>)-(2-Hydroxybenzylidene)amino]-1<i>H</i>-1,3-benzimidazole-
2(3<i>H</i>)-thione
;
_space_group_IT_number 14
_symmetry_cell_setting monoclinic
_symmetry_space_group_name_Hall '-P 2yn'
_symmetry_space_group_name_H-M 'P 1 21/n 1'
_atom_sites_solution_hydrogens geom
_atom_sites_solution_primary direct
_atom_sites_solution_secondary difmap
_audit_creation_method SHELXL-97
_cell_angle_alpha 90.00
_cell_angle_beta 92.2340(10)
_cell_angle_gamma 90.00
_cell_formula_units_Z 8
_cell_length_a 8.2680(2)
_cell_length_b 28.1043(6)
_cell_length_c 10.5047(2)
_cell_measurement_reflns_used 5349
_cell_measurement_temperature 296(2)
_cell_measurement_theta_max 29.75
_cell_measurement_theta_min 2.42
_cell_volume 2439.08(9)
_computing_cell_refinement 'SAINT (Bruker, 2009)'
_computing_data_collection 'APEX2 (Bruker, 2009)'
_computing_data_reduction 'SAINT (Bruker, 2009)'
_computing_molecular_graphics 'SHELXTL (Sheldrick, 2008)'
_computing_publication_material 'SHELXTL (Sheldrick, 2008) and PLATON (Spek, 2009)'
_computing_structure_refinement 'SHELXTL (Sheldrick, 2008)'
_computing_structure_solution 'SHELXTL (Sheldrick, 2008)'
_diffrn_ambient_temperature 296(2)
_diffrn_measured_fraction_theta_full 0.993
_diffrn_measured_fraction_theta_max 0.993
_diffrn_measurement_device_type
;
Bruker SMART APEXII CCD area-detector
;
_diffrn_measurement_method '\f and \w'
_diffrn_radiation_monochromator graphite
_diffrn_radiation_source 'fine-focus sealed tube'
_diffrn_radiation_type MoK\a
_diffrn_radiation_wavelength 0.71073
_diffrn_reflns_av_R_equivalents 0.0640
_diffrn_reflns_av_sigmaI/netI 0.0670
_diffrn_reflns_limit_h_max 11
_diffrn_reflns_limit_h_min -11
_diffrn_reflns_limit_k_max 39
_diffrn_reflns_limit_k_min -32
_diffrn_reflns_limit_l_max 13
_diffrn_reflns_limit_l_min -14
_diffrn_reflns_number 27759
_diffrn_reflns_theta_full 30.04
_diffrn_reflns_theta_max 30.04
_diffrn_reflns_theta_min 2.07
_diffrn_standards_number 0
_exptl_absorpt_coefficient_mu 0.259
_exptl_absorpt_correction_T_max 0.9861
_exptl_absorpt_correction_T_min 0.8942
_exptl_absorpt_correction_type multi-scan
_exptl_absorpt_process_details '(SADABS; Bruker, 2009)'
_exptl_crystal_colour yellow
_exptl_crystal_density_diffrn 1.467
_exptl_crystal_density_method 'not measured'
_exptl_crystal_description plate
_exptl_crystal_F_000 1120
_exptl_crystal_size_max 0.44
_exptl_crystal_size_mid 0.28
_exptl_crystal_size_min 0.05
_refine_diff_density_max 0.531
_refine_diff_density_min -0.374
_refine_ls_extinction_method none
_refine_ls_goodness_of_fit_ref 1.056
_refine_ls_hydrogen_treatment mixed
_refine_ls_matrix_type full
_refine_ls_number_parameters 367
_refine_ls_number_reflns 7101
_refine_ls_number_restraints 0
_refine_ls_restrained_S_all 1.056
_refine_ls_R_factor_all 0.1001
_refine_ls_R_factor_gt 0.0631
_refine_ls_shift/su_max 0.003
_refine_ls_shift/su_mean <0.001
_refine_ls_structure_factor_coef Fsqd
_refine_ls_weighting_details 'calc w=1/[\s^2^(Fo^2^)+(0.0568P)^2^+0.8644P] where P=(Fo^2^+2Fc^2^)/3'
_refine_ls_weighting_scheme calc
_refine_ls_wR_factor_gt 0.1252
_refine_ls_wR_factor_ref 0.1402
_reflns_number_gt 4852
_reflns_number_total 7101
_reflns_threshold_expression I>2\s(I)
_cod_data_source_file rz2535.cif
_cod_data_source_block I
_cod_original_sg_symbol_H-M 'P 21/n'
_cod_database_code 2228866
_cod_database_fobs_code 2228866

loop_
_symmetry_equiv_pos_as_xyz
'x, y, z'
'-x+1/2, y+1/2, -z+1/2'
'-x, -y, -z'
'x-1/2, -y-1/2, z-1/2'

loop_
_atom_site_type_symbol
_atom_site_label
_atom_site_fract_x
_atom_site_fract_y
_atom_site_fract_z
_atom_site_U_iso_or_equiv
_atom_site_adp_type
_atom_site_calc_flag
_atom_site_refinement_flags
_atom_site_occupancy
_atom_site_disorder_assembly
_atom_site_disorder_group
S S1A 0.21140(7) 1.12383(2) 0.02847(5) 0.02132(14) Uani d . 1 . .
O O1A 0.50964(18) 0.77807(6) 0.17652(15) 0.0221(4) Uani d . 1 . .
N N1A 0.4066(2) 1.05753(7) 0.14802(17) 0.0172(4) Uani d . 1 . .
N N2A 0.2149(2) 1.02767(7) 0.02468(17) 0.0183(4) Uani d . 1 . .
N N3A 0.3807(2) 0.86052(7) 0.12424(16) 0.0176(4) Uani d . 1 . .
C C1A 0.2805(3) 1.06914(8) 0.06700(19) 0.0175(4) Uani d . 1 . .
C C2A 0.2993(2) 0.98911(8) 0.07630(19) 0.0160(4) Uani d . 1 . .
C C3A 0.2787(3) 0.94091(8) 0.0614(2) 0.0184(5) Uani d . 1 . .
H H3AA 0.1966 0.9286 0.0080 0.022 Uiso calc R 1 . .
C C4A 0.3863(2) 0.91097(8) 0.12978(19) 0.0166(4) Uani d . 1 . .
C C5A 0.5118(2) 0.93050(8) 0.2077(2) 0.0189(5) Uani d . 1 . .
H H5AA 0.5835 0.9101 0.2509 0.023 Uiso calc R 1 . .
C C6A 0.5317(3) 0.97925(8) 0.2220(2) 0.0190(5) Uani d . 1 . .
H H6AA 0.6150 0.9918 0.2737 0.023 Uiso calc R 1 . .
C C7A 0.4226(2) 1.00835(8) 0.15642(19) 0.0167(4) Uani d . 1 . .
C C8A 0.2587(2) 0.83866(8) 0.07064(19) 0.0178(5) Uani d . 1 . .
H H8AA 0.1735 0.8563 0.0349 0.021 Uiso calc R 1 . .
C C9A 0.2517(2) 0.78727(8) 0.06494(19) 0.0158(4) Uani d . 1 . .
C C10A 0.1181(3) 0.76507(8) 0.0031(2) 0.0191(5) Uani d . 1 . .
H H10A 0.0374 0.7837 -0.0358 0.023 Uiso calc R 1 . .
C C11A 0.1047(3) 0.71658(8) -0.0008(2) 0.0221(5) Uani d . 1 . .
H H11A 0.0167 0.7024 -0.0436 0.027 Uiso calc R 1 . .
C C12A 0.2235(3) 0.68861(8) 0.0597(2) 0.0219(5) Uani d . 1 . .
H H12A 0.2127 0.6557 0.0595 0.026 Uiso calc R 1 . .
C C13A 0.3581(3) 0.70934(8) 0.1204(2) 0.0204(5) Uani d . 1 . .
H H13A 0.4368 0.6904 0.1606 0.025 Uiso calc R 1 . .
C C14A 0.3744(2) 0.75836(8) 0.12070(19) 0.0170(4) Uani d . 1 . .
S S1B 0.70785(7) 0.13290(2) 0.26867(5) 0.02190(15) Uani d . 1 . .
O O1B 0.57264(18) 0.46335(6) 0.28156(14) 0.0200(3) Uani d . 1 . .
N N1B 0.6814(2) 0.23011(7) 0.26320(16) 0.0162(4) Uani d . 1 . .
N N2B 0.4813(2) 0.19309(7) 0.16560(17) 0.0164(4) Uani d . 1 . .
N N3B 0.4551(2) 0.38927(7) 0.17211(16) 0.0169(4) Uani d . 1 . .
C C1B 0.6236(3) 0.18613(8) 0.23241(19) 0.0173(4) Uani d . 1 . .
C C2B 0.5767(2) 0.26526(8) 0.21513(18) 0.0146(4) Uani d . 1 . .
C C3B 0.5805(2) 0.31452(8) 0.22219(19) 0.0166(4) Uani d . 1 . .
H H3BA 0.6648 0.3305 0.2649 0.020 Uiso calc R 1 . .
C C4B 0.4516(2) 0.33902(8) 0.16207(19) 0.0158(4) Uani d . 1 . .
C C5B 0.3242(2) 0.31426(8) 0.0986(2) 0.0178(5) Uani d . 1 . .
H H5BA 0.2401 0.3314 0.0592 0.021 Uiso calc R 1 . .
C C6B 0.3211(2) 0.26541(8) 0.09358(19) 0.0180(5) Uani d . 1 . .
H H6BA 0.2364 0.2492 0.0518 0.022 Uiso calc R 1 . .
C C7B 0.4495(2) 0.24101(8) 0.15326(19) 0.0156(4) Uani d . 1 . .
C C8B 0.3622(3) 0.41641(8) 0.10194(19) 0.0178(4) Uani d . 1 . .
H H8BA 0.2919 0.4027 0.0412 0.021 Uiso calc R 1 . .
C C9B 0.3649(2) 0.46731(8) 0.11564(19) 0.0172(4) Uani d . 1 . .
C C10B 0.2614(3) 0.49637(8) 0.0404(2) 0.0213(5) Uani d . 1 . .
H H10B 0.1878 0.4822 -0.0171 0.026 Uiso calc R 1 . .
C C11B 0.2659(3) 0.54507(9) 0.0494(2) 0.0244(5) Uani d . 1 . .
H H11B 0.1962 0.5637 -0.0013 0.029 Uiso calc R 1 . .
C C12B 0.3766(3) 0.56628(9) 0.1357(2) 0.0238(5) Uani d . 1 . .
H H12B 0.3814 0.5993 0.1413 0.029 Uiso calc R 1 . .
C C13B 0.4791(3) 0.53897(8) 0.2129(2) 0.0204(5) Uani d . 1 . .
H H13B 0.5519 0.5536 0.2702 0.024 Uiso calc R 1 . .
C C14B 0.4731(2) 0.48965(8) 0.20457(19) 0.0162(4) Uani d . 1 . .
H H1NA 0.475(4) 1.0777(10) 0.181(3) 0.043(9) Uiso d . 1 . .
H H2NA 0.145(3) 1.0262(9) -0.038(3) 0.033(7) Uiso d . 1 . .
H H1NB 0.774(3) 0.2355(9) 0.302(2) 0.026(7) Uiso d . 1 . .
H H2NB 0.424(3) 0.1704(10) 0.139(2) 0.031(8) Uiso d . 1 . .
H H1OB 0.548(4) 0.4299(13) 0.259(3) 0.077(12) Uiso d . 1 . .
H H1OA 0.501(4) 0.8131(13) 0.168(3) 0.075(12) Uiso d . 1 . .

loop_
_atom_site_aniso_label
_atom_site_aniso_U_11
_atom_site_aniso_U_22
_atom_site_aniso_U_33
_atom_site_aniso_U_12
_atom_site_aniso_U_13
_atom_site_aniso_U_23
S1A 0.0222(3) 0.0178(3) 0.0236(3) -0.0002(2) -0.0030(2) 0.0006(2)
O1A 0.0183(8) 0.0214(10) 0.0261(8) 0.0010(7) -0.0065(6) -0.0010(7)
N1A 0.0165(8) 0.0158(10) 0.0191(9) -0.0018(7) 0.0002(7) -0.0006(7)
N2A 0.0205(9) 0.0166(10) 0.0176(9) -0.0005(8) -0.0022(7) 0.0003(7)
N3A 0.0190(9) 0.0185(11) 0.0153(8) 0.0003(7) 0.0023(7) 0.0005(7)
C1A 0.0178(10) 0.0195(12) 0.0154(9) -0.0011(9) 0.0035(8) -0.0015(8)
C2A 0.0169(10) 0.0176(12) 0.0137(9) -0.0002(8) 0.0025(8) 0.0006(8)
C3A 0.0169(10) 0.0208(13) 0.0173(10) -0.0014(9) -0.0007(8) -0.0001(9)
C4A 0.0172(10) 0.0169(12) 0.0161(10) 0.0002(8) 0.0049(8) -0.0009(8)
C5A 0.0158(10) 0.0222(13) 0.0185(10) 0.0023(9) 0.0003(8) 0.0003(9)
C6A 0.0161(10) 0.0232(13) 0.0177(10) -0.0006(9) -0.0001(8) -0.0007(9)
C7A 0.0177(10) 0.0162(12) 0.0165(9) -0.0028(8) 0.0037(8) -0.0007(8)
C8A 0.0152(9) 0.0225(13) 0.0158(10) 0.0029(9) 0.0023(8) 0.0012(9)
C9A 0.0150(10) 0.0178(12) 0.0148(9) 0.0013(8) 0.0033(8) 0.0011(8)
C10A 0.0147(9) 0.0202(13) 0.0222(11) 0.0007(9) 0.0001(8) 0.0008(9)
C11A 0.0162(10) 0.0242(14) 0.0259(11) -0.0037(9) 0.0006(9) -0.0013(10)
C12A 0.0215(11) 0.0163(13) 0.0282(12) -0.0008(9) 0.0042(9) 0.0015(9)
C13A 0.0182(10) 0.0230(13) 0.0200(10) 0.0057(9) 0.0002(8) 0.0036(9)
C14A 0.0157(9) 0.0205(12) 0.0149(9) -0.0010(9) 0.0027(8) -0.0010(8)
S1B 0.0239(3) 0.0184(3) 0.0230(3) 0.0036(2) -0.0042(2) -0.0003(2)
O1B 0.0208(8) 0.0181(9) 0.0208(8) -0.0001(6) -0.0044(6) 0.0007(6)
N1B 0.0153(8) 0.0170(10) 0.0162(8) 0.0002(7) -0.0014(7) -0.0006(7)
N2B 0.0165(8) 0.0146(10) 0.0180(8) -0.0011(8) 0.0001(7) -0.0020(7)
N3B 0.0171(8) 0.0161(10) 0.0176(8) 0.0002(7) 0.0028(7) -0.0003(7)
C1B 0.0181(10) 0.0197(12) 0.0143(9) 0.0007(9) 0.0030(8) -0.0013(8)
C2B 0.0135(9) 0.0185(12) 0.0118(9) 0.0003(8) 0.0019(7) -0.0009(8)
C3B 0.0152(9) 0.0198(12) 0.0149(9) -0.0025(8) 0.0010(8) -0.0026(8)
C4B 0.0177(10) 0.0150(12) 0.0152(9) 0.0005(8) 0.0047(8) 0.0001(8)
C5B 0.0149(9) 0.0189(12) 0.0197(10) 0.0011(9) 0.0006(8) 0.0016(9)
C6B 0.0154(10) 0.0202(12) 0.0182(10) -0.0028(8) -0.0007(8) -0.0010(9)
C7B 0.0162(9) 0.0164(12) 0.0142(9) -0.0007(8) 0.0030(8) -0.0013(8)
C8B 0.0200(10) 0.0181(12) 0.0154(9) -0.0016(9) 0.0021(8) -0.0020(8)
C9B 0.0187(10) 0.0183(12) 0.0148(9) -0.0006(9) 0.0027(8) 0.0000(8)
C10B 0.0237(11) 0.0217(13) 0.0183(10) 0.0011(9) -0.0016(9) 0.0003(9)
C11B 0.0299(12) 0.0220(14) 0.0213(11) 0.0075(10) 0.0003(9) 0.0042(9)
C12B 0.0313(12) 0.0182(13) 0.0221(11) 0.0024(10) 0.0053(10) 0.0012(9)
C13B 0.0219(11) 0.0199(13) 0.0194(10) -0.0016(9) 0.0020(9) -0.0028(9)
C14B 0.0164(9) 0.0168(12) 0.0156(9) 0.0012(8) 0.0044(8) 0.0006(8)

loop_
_atom_type_symbol
_atom_type_description
_atom_type_scat_dispersion_real
_atom_type_scat_dispersion_imag
_atom_type_scat_source
C C 0.0033 0.0016 'International Tables Vol C Tables 4.2.6.8 and 6.1.1.4'
H H 0.0000 0.0000 'International Tables Vol C Tables 4.2.6.8 and 6.1.1.4'
N N 0.0061 0.0033 'International Tables Vol C Tables 4.2.6.8 and 6.1.1.4'
O O 0.0106 0.0060 'International Tables Vol C Tables 4.2.6.8 and 6.1.1.4'
S S 0.1246 0.1234 'International Tables Vol C Tables 4.2.6.8 and 6.1.1.4'

loop_
_geom_angle_atom_site_label_1
_geom_angle_atom_site_label_2
_geom_angle_atom_site_label_3
_geom_angle_site_symmetry_1
_geom_angle_site_symmetry_3
_geom_angle
_geom_angle_publ_flag
C14A O1A H1OA . . 108(2) ?
C1A N1A C7A . . 110.31(18) ?
C1A N1A H1NA . . 125(2) ?
C7A N1A H1NA . . 125(2) ?
C1A N2A C2A . . 110.80(18) ?
C1A N2A H2NA . . 122.8(18) ?
C2A N2A H2NA . . 125.0(18) ?
C8A N3A C4A . . 121.14(18) ?
N2A C1A N1A . . 106.66(19) ?
N2A C1A S1A . . 125.40(16) ?
N1A C1A S1A . . 127.91(17) ?
C3A C2A N2A . . 131.86(19) ?
C3A C2A C7A . . 122.13(19) ?
N2A C2A C7A . . 106.01(18) ?
C2A C3A C4A . . 117.38(19) ?
C2A C3A H3AA . . 121.3 ?
C4A C3A H3AA . . 121.3 ?
C3A C4A C5A . . 120.2(2) ?
C3A C4A N3A . . 124.00(19) ?
C5A C4A N3A . . 115.81(18) ?
C6A C5A C4A . . 122.0(2) ?
C6A C5A H5AA . . 119.0 ?
C4A C5A H5AA . . 119.0 ?
C7A C6A C5A . . 117.28(19) ?
C7A C6A H6AA . . 121.4 ?
C5A C6A H6AA . . 121.4 ?
C6A C7A N1A . . 132.74(19) ?
C6A C7A C2A . . 121.0(2) ?
N1A C7A C2A . . 106.21(18) ?
N3A C8A C9A . . 121.52(19) ?
N3A C8A H8AA . . 119.2 ?
C9A C8A H8AA . . 119.2 ?
C10A C9A C14A . . 118.4(2) ?
C10A C9A C8A . . 119.47(19) ?
C14A C9A C8A . . 122.10(19) ?
C11A C10A C9A . . 121.2(2) ?
C11A C10A H10A . . 119.4 ?
C9A C10A H10A . . 119.4 ?
C10A C11A C12A . . 119.6(2) ?
C10A C11A H11A . . 120.2 ?
C12A C11A H11A . . 120.2 ?
C13A C12A C11A . . 120.7(2) ?
C13A C12A H12A . . 119.6 ?
C11A C12A H12A . . 119.6 ?
C14A C13A C12A . . 119.7(2) ?
C14A C13A H13A . . 120.2 ?
C12A C13A H13A . . 120.2 ?
O1A C14A C13A . . 118.99(19) ?
O1A C14A C9A . . 120.7(2) ?
C13A C14A C9A . . 120.29(19) ?
C14B O1B H1OB . . 105(2) ?
C1B N1B C2B . . 110.49(17) ?
C1B N1B H1NB . . 124.5(16) ?
C2B N1B H1NB . . 124.8(16) ?
C1B N2B C7B . . 110.32(18) ?
C1B N2B H2NB . . 122.1(19) ?
C7B N2B H2NB . . 127.5(19) ?
C8B N3B C4B . . 122.41(18) ?
N1B C1B N2B . . 106.32(18) ?
N1B C1B S1B . . 127.87(16) ?
N2B C1B S1B . . 125.81(17) ?
C3B C2B C7B . . 121.93(19) ?
C3B C2B N1B . . 132.46(18) ?
C7B C2B N1B . . 105.60(19) ?
C2B C3B C4B . . 116.88(18) ?
C2B C3B H3BA . . 121.6 ?
C4B C3B H3BA . . 121.6 ?
C3B C4B C5B . . 120.9(2) ?
C3B C4B N3B . . 116.39(18) ?
C5B C4B N3B . . 122.72(18) ?
C6B C5B C4B . . 121.63(19) ?
C6B C5B H5BA . . 119.2 ?
C4B C5B H5BA . . 119.2 ?
C5B C6B C7B . . 117.51(19) ?
C5B C6B H6BA . . 121.2 ?
C7B C6B H6BA . . 121.2 ?
N2B C7B C6B . . 131.55(19) ?
N2B C7B C2B . . 107.26(18) ?
C6B C7B C2B . . 121.2(2) ?
N3B C8B C9B . . 121.54(19) ?
N3B C8B H8BA . . 119.2 ?
C9B C8B H8BA . . 119.2 ?
C10B C9B C14B . . 118.0(2) ?
C10B C9B C8B . . 121.02(19) ?
C14B C9B C8B . . 120.99(19) ?
C11B C10B C9B . . 121.8(2) ?
C11B C10B H10B . . 119.1 ?
C9B C10B H10B . . 119.1 ?
C10B C11B C12B . . 119.0(2) ?
C10B C11B H11B . . 120.5 ?
C12B C11B H11B . . 120.5 ?
C13B C12B C11B . . 121.0(2) ?
C13B C12B H12B . . 119.5 ?
C11B C12B H12B . . 119.5 ?
C12B C13B C14B . . 119.8(2) ?
C12B C13B H13B . . 120.1 ?
C14B C13B H13B . . 120.1 ?
O1B C14B C13B . . 119.24(19) ?
O1B C14B C9B . . 120.5(2) ?
C13B C14B C9B . . 120.29(19) ?

loop_
_geom_bond_atom_site_label_1
_geom_bond_atom_site_label_2
_geom_bond_site_symmetry_2
_geom_bond_distance
_geom_bond_publ_flag
S1A C1A . 1.684(2) ?
O1A C14A . 1.360(2) ?
O1A H1OA . 0.99(4) ?
N1A C1A . 1.359(3) ?
N1A C7A . 1.391(3) ?
N1A H1NA . 0.86(3) ?
N2A C1A . 1.353(3) ?
N2A C2A . 1.388(3) ?
N2A H2NA . 0.86(3) ?
N3A C8A . 1.291(3) ?
N3A C4A . 1.420(3) ?
C2A C3A . 1.374(3) ?
C2A C7A . 1.405(3) ?
C3A C4A . 1.402(3) ?
C3A H3AA . 0.9300 ?
C4A C5A . 1.408(3) ?
C5A C6A . 1.387(3) ?
C5A H5AA . 0.9300 ?
C6A C7A . 1.381(3) ?
C6A H6AA . 0.9300 ?
C8A C9A . 1.447(3) ?
C8A H8AA . 0.9300 ?
C9A C10A . 1.405(3) ?
C9A C14A . 1.409(3) ?
C10A C11A . 1.368(3) ?
C10A H10A . 0.9300 ?
C11A C12A . 1.393(3) ?
C11A H11A . 0.9300 ?
C12A C13A . 1.388(3) ?
C12A H12A . 0.9300 ?
C13A C14A . 1.384(3) ?
C13A H13A . 0.9300 ?
S1B C1B . 1.688(2) ?
O1B C14B . 1.351(2) ?
O1B H1OB . 0.99(4) ?
N1B C1B . 1.359(3) ?
N1B C2B . 1.395(3) ?
N1B H1NB . 0.87(2) ?
N2B C1B . 1.360(3) ?
N2B C7B . 1.377(3) ?
N2B H2NB . 0.84(3) ?
N3B C8B . 1.293(3) ?
N3B C4B . 1.416(3) ?
C2B C3B . 1.387(3) ?
C2B C7B . 1.392(3) ?
C3B C4B . 1.398(3) ?
C3B H3BA . 0.9300 ?
C4B C5B . 1.408(3) ?
C5B C6B . 1.374(3) ?
C5B H5BA . 0.9300 ?
C6B C7B . 1.392(3) ?
C6B H6BA . 0.9300 ?
C8B C9B . 1.438(3) ?
C8B H8BA . 0.9300 ?
C9B C10B . 1.404(3) ?
C9B C14B . 1.415(3) ?
C10B C11B . 1.372(3) ?
C10B H10B . 0.9300 ?
C11B C12B . 1.396(3) ?
C11B H11B . 0.9300 ?
C12B C13B . 1.383(3) ?
C12B H12B . 0.9300 ?
C13B C14B . 1.390(3) ?
C13B H13B . 0.9300 ?

loop_
_geom_hbond_atom_site_label_D
_geom_hbond_atom_site_label_H
_geom_hbond_atom_site_label_A
_geom_hbond_site_symmetry_A
_geom_hbond_distance_DH
_geom_hbond_distance_HA
_geom_hbond_distance_DA
_geom_hbond_angle_DHA
_geom_hbond_publ_flag
N1A H1NA S1B 1_565 0.86(3) 2.61(3) 3.4714(19) 173(3) yes
N2A H2NA O1B 4_575 0.86(3) 1.99(3) 2.781(2) 153(3) yes
N1B H1NB O1A 2_645 0.87(2) 2.16(2) 2.936(2) 149(2) yes
N2B H2NB S1A 1_545 0.84(3) 2.45(3) 3.2547(19) 163(2) yes
O1B H1OB N3B . 0.99(4) 1.64(3) 2.552(2) 152(3) yes
O1A H1OA N3A . 0.99(4) 1.72(4) 2.600(3) 147(3) yes
